data_2019855
loop_
_publ_author_name
'Raja, R.'
'Govindaraj, J.'
'Suresh, M.'
'Raghunathan, R.'
'SubbiahPandi, A.'

_publ_section_title
;
 Crystal structure of ethyl
 5&#x2032;&#x2032;-fluoro-2&#x2032;&#x2032;,3-dioxo-6&#x2032;,7&#x2032;,8&#x2032;,8a'-tetrahydro-2&#x2032;H,3H,5&#x2032;H-dispiro[benzo[b]thiophene-2,1&#x2032;-indolizine-3&#x2032;,3&#x2032;&#x2032;-indoline]-2&#x2032;-carboxylate
;
_journal_coeditor_code SU5063
_journal_issue 3
_journal_name_full 'Acta Crystallographica Section E Crystallographic Communications'
_journal_page_first o156
_journal_paper_doi 10.1107/S2056989015002121
_journal_volume 71
_journal_year 2015
_chemical_formula_iupac 'C25 H23 F N2 O4 S'
_chemical_formula_moiety 'C25 H23 F N2 O4 S'
_chemical_formula_sum 'C25 H23 F N2 O4 S'
_chemical_formula_weight 466.51
_chemical_name_common
;
Ethyl 5''-fluoro-2'',3-dioxo-1'',2',2'',5',6',7',8',8'a-\
octahydro-3<i>H</i>-dispiro[1-benzothiophene-2,1'-indolizine-3',3''-\
indole]-2'-carboxylate
;
_chemical_name_systematic
;
Ethyl 5''-fluoro-2'',3-dioxo-6',7',8',8a'-tetrahydro-\
2'<i>H</i>,3<i>H</i>,5'<i>H</i>-dispiro[benzo[<i>b</i>]thiophene-2,1'-\
indolizine-3',3''-indoline]-2'-carboxylate
;
_space_group_crystal_system monoclinic
_space_group_IT_number 14
_space_group_name_Hall '-P 2ybc'
_space_group_name_H-M_alt 'P 1 21/c 1'
_symmetry_space_group_name_Hall '-P 2ybc'
_symmetry_space_group_name_H-M 'P 1 21/c 1'
_atom_sites_solution_hydrogens mixed
_audit_creation_method SHELXL-2014/6
_cell_angle_alpha 90
_cell_angle_beta 116.463(4)
_cell_angle_gamma 90
_cell_formula_units_Z 4
_cell_length_a 13.877(2)
_cell_length_b 11.8999(19)
_cell_length_c 15.426(4)
_cell_measurement_reflns_used 3238
_cell_measurement_temperature 293(2)
_cell_measurement_theta_max 25.00
_cell_measurement_theta_min 1.64
_cell_volume 2280.5(8)
_computing_cell_refinement
;
SAINT (Bruker, 2008)
;
_computing_data_collection
;
APEX2 (Bruker, 2008)
;
_computing_data_reduction
;
SAINT (Bruker, 2008)
;
_computing_molecular_graphics
;
PLATON (Spek, 2009)
;
_computing_publication_material
;
SHELXL2014 (Sheldrick, 2015) and PLATON (Spek, 2009)
;
_computing_structure_refinement
;
SHELXL2014 (Sheldrick, 2015)
;
_computing_structure_solution
;
SHELXS97 (Sheldrick, 2008)
;
_diffrn_ambient_temperature 293(2)
_diffrn_measured_fraction_theta_full 1.000
_diffrn_measured_fraction_theta_max 0.999
_diffrn_measurement_device_type 'Bruker SMART APEXII area-detector'
_diffrn_measurement_method '\w and \f scans'
_diffrn_radiation_monochromator graphite
_diffrn_radiation_source 'fine-focus sealed tube'
_diffrn_radiation_type MoK\a
_diffrn_radiation_wavelength 0.71073
_diffrn_reflns_av_R_equivalents 0.0331
_diffrn_reflns_av_sigmaI/netI 0.0245
_diffrn_reflns_limit_h_max 17
_diffrn_reflns_limit_h_min -17
_diffrn_reflns_limit_k_max 15
_diffrn_reflns_limit_k_min -15
_diffrn_reflns_limit_l_max 19
_diffrn_reflns_limit_l_min -19
_diffrn_reflns_number 32121
_diffrn_reflns_theta_full 25.24
_diffrn_reflns_theta_max 26.63
_diffrn_reflns_theta_min 1.64
_exptl_absorpt_coefficient_mu 0.185
_exptl_absorpt_correction_T_max 0.9553
_exptl_absorpt_correction_T_min 0.9467
_exptl_absorpt_correction_type multi-scan
_exptl_absorpt_process_details
;
(SADABS; Bruker, 2008)
;
_exptl_crystal_colour colourless
_exptl_crystal_density_diffrn 1.359
_exptl_crystal_description block
_exptl_crystal_F_000 976
_exptl_crystal_size_max 0.30
_exptl_crystal_size_mid 0.30
_exptl_crystal_size_min 0.30
_refine_diff_density_max 0.382
_refine_diff_density_min -0.237
_refine_ls_extinction_method none
_refine_ls_goodness_of_fit_ref 1.035
_refine_ls_hydrogen_treatment mixed
_refine_ls_matrix_type full
_refine_ls_number_parameters 303
_refine_ls_number_reflns 4784
_refine_ls_number_restraints 0
_refine_ls_restrained_S_all 1.035
_refine_ls_R_factor_all 0.0656
_refine_ls_R_factor_gt 0.0438
_refine_ls_shift/su_max 0.001
_refine_ls_shift/su_mean 0.000
_refine_ls_structure_factor_coef Fsqd
_refine_ls_weighting_details 'w=1/[\s^2^(Fo^2^)+(0.0484P)^2^+1.3589P] where P=(Fo^2^+2Fc^2^)/3'
_refine_ls_weighting_scheme calc
_refine_ls_wR_factor_gt 0.1039
_refine_ls_wR_factor_ref 0.1188
_reflns_number_gt 3652
_reflns_number_total 4784
_reflns_threshold_expression I>2\s(I)
_cod_data_source_file su5063sup1.cf
_cod_data_source_block I
_cod_database_code 2019855
_cod_database_fobs_code 2019855
_shelx_space_group_comment
;
The symmetry employed for this shelxl refinement is uniquely defined
by the following loop, which should always be used as a source of
symmetry information in preference to the above space-group names.
They are only intended as comments.
;
_shelxl_version_number 2014/6

loop_
_space_group_symop_operation_xyz
'x, y, z'
'-x, y+1/2, -z+1/2'
'-x, -y, -z'
'x, -y-1/2, z-1/2'

loop_
_atom_site_type_symbol
_atom_site_label
_atom_site_fract_x
_atom_site_fract_y
_atom_site_fract_z
_atom_site_U_iso_or_equiv
_atom_site_adp_type
_atom_site_calc_flag
_atom_site_occupancy
S S1 0.35506(4) 0.59504(4) 0.45922(4) 0.04126(16) Uani d 1
F F1 0.07518(12) 1.08370(13) 0.02567(10) 0.0707(5) Uani d 1
O O1 0.42901(14) 0.75803(15) 0.29676(15) 0.0677(5) Uani d 1
O O2 0.32609(12) 0.60522(12) 0.24108(12) 0.0484(4) Uani d 1
O O3 0.06507(11) 0.61184(12) 0.25149(11) 0.0497(4) Uani d 1
O O4 0.42650(12) 0.85900(12) 0.48990(10) 0.0464(4) Uani d 1
N N1 0.18102(13) 0.86296(13) 0.36986(11) 0.0320(4) Uani d 1
N N2 0.39881(14) 1.00547(14) 0.38496(13) 0.0413(4) Uani d 1
H H2 0.453(2) 1.047(2) 0.4226(18) 0.055(7) Uiso d 1
C C1 0.3758(4) 0.4290(3) 0.2058(4) 0.1166(15) Uani d 1
H H1A 0.4227 0.3898 0.1854 0.175 Uiso calc 1
H H1B 0.3032 0.4248 0.1557 0.175 Uiso calc 1
H H1C 0.3799 0.3950 0.2638 0.175 Uiso calc 1
C C2 0.4091(2) 0.5476(2) 0.2250(2) 0.0677(8) Uani d 1
H H2A 0.4781 0.5538 0.2817 0.081 Uiso calc 1
H H2B 0.4155 0.5801 0.1701 0.081 Uiso calc 1
C C3 0.34861(16) 0.70724(17) 0.27985(16) 0.0401(5) Uani d 1
C C4 0.25734(14) 0.74688(15) 0.29925(13) 0.0308(4) Uani d 1
H H4 0.1921 0.7407 0.2377 0.037 Uiso calc 1
C C5 0.23753(14) 0.67371(15) 0.37302(13) 0.0305(4) Uani d 1
C C6 0.10876(18) 0.73457(18) 0.44935(17) 0.0459(5) Uani d 1
H H6A 0.1225 0.6662 0.4873 0.055 Uiso calc 1
H H6B 0.0443 0.7236 0.3890 0.055 Uiso calc 1
C C7 0.0934(2) 0.8330(2) 0.50504(19) 0.0569(6) Uani d 1
H H7A 0.0297 0.8203 0.5146 0.068 Uiso calc 1
H H7B 0.1548 0.8380 0.5683 0.068 Uiso calc 1
C C8 0.0813(2) 0.9427(2) 0.45076(19) 0.0553(6) Uani d 1
H H8A 0.0129 0.9426 0.3930 0.066 Uiso calc 1
H H8B 0.0806 1.0046 0.4914 0.066 Uiso calc 1
C C9 0.17105(19) 0.96107(17) 0.42185(17) 0.0454(5) Uani d 1
H H9A 0.1557 1.0270 0.3809 0.054 Uiso calc 1
H H9B 0.2383 0.9737 0.4792 0.054 Uiso calc 1
C C10 0.20346(16) 0.76111(15) 0.42910(14) 0.0336(4) Uani d 1
H H10 0.2660 0.7761 0.4912 0.040 Uiso calc 1
C C11 0.26183(14) 0.86879(15) 0.33304(13) 0.0298(4) Uani d 1
C C12 0.23884(15) 0.95884(15) 0.25758(13) 0.0315(4) Uani d 1
C C13 0.15370(16) 0.97322(17) 0.16708(14) 0.0381(5) Uani d 1
H H13 0.0970 0.9223 0.1421 0.046 Uiso calc 1
C C14 0.15659(17) 1.06670(19) 0.11540(15) 0.0443(5) Uani d 1
C C15 0.23724(19) 1.14452(19) 0.14926(17) 0.0499(6) Uani d 1
H H15 0.2349 1.2064 0.1116 0.060 Uiso calc 1
C C16 0.32277(18) 1.13050(18) 0.24034(17) 0.0467(5) Uani d 1
H H16 0.3788 1.1822 0.2652 0.056 Uiso calc 1
C C17 0.32165(16) 1.03742(16) 0.29245(14) 0.0358(4) Uani d 1
C C18 0.37352(15) 0.90668(16) 0.41243(14) 0.0346(4) Uani d 1
C C19 0.14945(14) 0.58543(15) 0.31808(14) 0.0331(4) Uani d 1
C C20 0.18285(15) 0.47195(16) 0.35464(14) 0.0344(4) Uani d 1
C C21 0.11991(19) 0.37579(17) 0.32308(17) 0.0464(5) Uani d 1
H H21 0.0485 0.3808 0.2767 0.056 Uiso calc 1
C C22 0.1637(2) 0.27384(19) 0.3607(2) 0.0601(7) Uani d 1
H H22 0.1221 0.2090 0.3404 0.072 Uiso calc 1
C C23 0.2707(2) 0.26735(18) 0.4297(2) 0.0589(7) Uani d 1
H H23 0.3002 0.1973 0.4537 0.071 Uiso calc 1
C C24 0.33419(19) 0.36132(18) 0.46330(17) 0.0474(5) Uani d 1
H H24 0.4053 0.3556 0.5101 0.057 Uiso calc 1
C C25 0.28901(16) 0.46518(16) 0.42540(14) 0.0349(4) Uani d 1

loop_
_atom_site_aniso_label
_atom_site_aniso_U_11
_atom_site_aniso_U_22
_atom_site_aniso_U_33
_atom_site_aniso_U_12
_atom_site_aniso_U_13
_atom_site_aniso_U_23
S1 0.0304(2) 0.0319(3) 0.0474(3) -0.0023(2) 0.0046(2) 0.0043(2)
F1 0.0645(9) 0.0798(11) 0.0452(8) -0.0036(8) 0.0042(7) 0.0238(7)
O1 0.0545(10) 0.0552(10) 0.1114(15) -0.0150(8) 0.0533(11) -0.0126(10)
O2 0.0471(9) 0.0390(8) 0.0651(10) 0.0031(7) 0.0304(8) -0.0106(7)
O3 0.0325(7) 0.0351(8) 0.0596(10) -0.0030(6) 0.0009(7) -0.0007(7)
O4 0.0420(8) 0.0379(8) 0.0404(8) -0.0110(6) 0.0013(6) 0.0069(6)
N1 0.0370(8) 0.0234(8) 0.0375(9) -0.0013(6) 0.0184(7) -0.0005(6)
N2 0.0395(9) 0.0313(9) 0.0403(9) -0.0136(8) 0.0063(8) 0.0003(7)
C1 0.159(4) 0.0526(19) 0.188(4) 0.030(2) 0.123(4) -0.005(2)
C2 0.0676(17) 0.0603(16) 0.094(2) 0.0148(14) 0.0527(16) -0.0084(15)
C3 0.0392(11) 0.0346(11) 0.0480(12) -0.0025(9) 0.0208(9) -0.0010(9)
C4 0.0295(9) 0.0270(9) 0.0330(10) -0.0038(7) 0.0112(8) -0.0033(7)
C5 0.0257(9) 0.0241(9) 0.0365(10) -0.0021(7) 0.0093(8) 0.0006(7)
C6 0.0538(13) 0.0395(12) 0.0549(13) -0.0007(10) 0.0336(11) 0.0064(10)
C7 0.0713(17) 0.0557(15) 0.0614(15) 0.0034(13) 0.0456(14) 0.0020(12)
C8 0.0738(17) 0.0443(13) 0.0642(15) 0.0102(12) 0.0455(14) -0.0025(12)
C9 0.0647(14) 0.0286(10) 0.0512(13) 0.0016(10) 0.0333(11) -0.0036(9)
C10 0.0379(10) 0.0264(9) 0.0347(10) -0.0021(8) 0.0145(8) 0.0017(8)
C11 0.0301(9) 0.0252(9) 0.0304(9) -0.0041(7) 0.0101(8) -0.0010(7)
C12 0.0343(10) 0.0264(9) 0.0348(10) -0.0018(8) 0.0162(8) -0.0013(8)
C13 0.0374(10) 0.0397(11) 0.0349(10) -0.0035(9) 0.0141(9) 0.0007(9)
C14 0.0432(12) 0.0489(13) 0.0354(11) 0.0049(10) 0.0127(9) 0.0086(10)
C15 0.0589(14) 0.0420(12) 0.0505(13) 0.0003(11) 0.0259(11) 0.0169(10)
C16 0.0495(13) 0.0345(11) 0.0534(13) -0.0098(9) 0.0205(11) 0.0053(10)
C17 0.0377(10) 0.0298(10) 0.0389(11) -0.0031(8) 0.0161(9) 0.0013(8)
C18 0.0351(10) 0.0275(9) 0.0364(10) -0.0064(8) 0.0117(8) -0.0015(8)
C19 0.0280(9) 0.0267(9) 0.0414(11) -0.0035(7) 0.0126(8) -0.0040(8)
C20 0.0347(10) 0.0266(9) 0.0427(11) -0.0019(8) 0.0180(9) -0.0011(8)
C21 0.0468(12) 0.0335(11) 0.0554(13) -0.0079(9) 0.0198(11) -0.0049(10)
C22 0.0697(17) 0.0259(11) 0.0760(17) -0.0098(11) 0.0246(14) -0.0020(11)
C23 0.0758(17) 0.0253(11) 0.0736(17) 0.0053(11) 0.0313(14) 0.0067(11)
C24 0.0468(12) 0.0377(11) 0.0536(13) 0.0078(10) 0.0186(11) 0.0079(10)
C25 0.0374(10) 0.0273(9) 0.0416(11) 0.0004(8) 0.0191(9) 0.0015(8)

loop_
_atom_type_symbol
_atom_type_description
_atom_type_scat_dispersion_real
_atom_type_scat_dispersion_imag
_atom_type_scat_source
C C 0.0033 0.0016 'International Tables Vol C Tables 4.2.6.8 and 6.1.1.4'
H H 0.0000 0.0000 'International Tables Vol C Tables 4.2.6.8 and 6.1.1.4'
F F 0.0171 0.0103 'International Tables Vol C Tables 4.2.6.8 and 6.1.1.4'
N N 0.0061 0.0033 'International Tables Vol C Tables 4.2.6.8 and 6.1.1.4'
O O 0.0106 0.0060 'International Tables Vol C Tables 4.2.6.8 and 6.1.1.4'
S S 0.1246 0.1234 'International Tables Vol C Tables 4.2.6.8 and 6.1.1.4'

loop_
_geom_angle_atom_site_label_1
_geom_angle_atom_site_label_2
_geom_angle_atom_site_label_3
_geom_angle
C25 S1 C5 93.21(9)
C3 O2 C2 117.57(19)
C9 N1 C10 111.42(15)
C9 N1 C11 116.84(15)
C10 N1 C11 107.09(14)
C18 N2 C17 111.63(16)
C18 N2 H2 123.8(16)
C17 N2 H2 124.2(16)
C2 C1 H1A 109.5
C2 C1 H1B 109.5
H1A C1 H1B 109.5
C2 C1 H1C 109.5
H1A C1 H1C 109.5
H1B C1 H1C 109.5
O2 C2 C1 106.6(2)
O2 C2 H2A 110.4
C1 C2 H2A 110.4
O2 C2 H2B 110.4
C1 C2 H2B 110.4
H2A C2 H2B 108.6
O1 C3 O2 124.9(2)
O1 C3 C4 126.0(2)
O2 C3 C4 109.08(17)
C3 C4 C11 117.05(16)
C3 C4 C5 114.26(16)
C11 C4 C5 105.98(15)
C3 C4 H4 106.3
C11 C4 H4 106.3
C5 C4 H4 106.3
C19 C5 C4 109.53(15)
C19 C5 C10 113.40(15)
C4 C5 C10 103.29(14)
C19 C5 S1 106.29(12)
C4 C5 S1 115.26(13)
C10 C5 S1 109.29(13)
C10 C6 C7 108.01(18)
C10 C6 H6A 110.1
C7 C6 H6A 110.1
C10 C6 H6B 110.1
C7 C6 H6B 110.1
H6A C6 H6B 108.4
C8 C7 C6 111.02(19)
C8 C7 H7A 109.4
C6 C7 H7A 109.4
C8 C7 H7B 109.4
C6 C7 H7B 109.4
H7A C7 H7B 108.0
C9 C8 C7 112.5(2)
C9 C8 H8A 109.1
C7 C8 H8A 109.1
C9 C8 H8B 109.1
C7 C8 H8B 109.1
H8A C8 H8B 107.8
N1 C9 C8 109.79(18)
N1 C9 H9A 109.7
C8 C9 H9A 109.7
N1 C9 H9B 109.7
C8 C9 H9B 109.7
H9A C9 H9B 108.2
N1 C10 C6 109.79(16)
N1 C10 C5 103.83(15)
C6 C10 C5 118.85(16)
N1 C10 H10 108.0
C6 C10 H10 108.0
C5 C10 H10 108.0
N1 C11 C12 113.40(15)
N1 C11 C4 99.47(14)
C12 C11 C4 116.58(15)
N1 C11 C18 112.01(15)
C12 C11 C18 101.29(14)
C4 C11 C18 114.69(15)
C13 C12 C17 119.70(18)
C13 C12 C11 131.32(17)
C17 C12 C11 108.98(16)
C14 C13 C12 116.89(19)
C14 C13 H13 121.6
C12 C13 H13 121.6
F1 C14 C15 117.2(2)
F1 C14 C13 118.98(19)
C15 C14 C13 123.8(2)
C14 C15 C16 119.4(2)
C14 C15 H15 120.3
C16 C15 H15 120.3
C17 C16 C15 117.5(2)
C17 C16 H16 121.2
C15 C16 H16 121.2
C16 C17 C12 122.62(19)
C16 C17 N2 127.73(19)
C12 C17 N2 109.64(17)
O4 C18 N2 125.60(18)
O4 C18 C11 125.97(17)
N2 C18 C11 108.26(16)
O3 C19 C20 126.31(17)
O3 C19 C5 121.35(17)
C20 C19 C5 112.32(15)
C21 C20 C25 120.52(18)
C21 C20 C19 125.85(18)
C25 C20 C19 113.60(16)
C22 C21 C20 119.5(2)
C22 C21 H21 120.3
C20 C21 H21 120.3
C21 C22 C23 119.7(2)
C21 C22 H22 120.1
C23 C22 H22 120.1
C24 C23 C22 122.0(2)
C24 C23 H23 119.0
C22 C23 H23 119.0
C23 C24 C25 118.1(2)
C23 C24 H24 120.9
C25 C24 H24 120.9
C20 C25 C24 120.17(18)
C20 C25 S1 114.38(14)
C24 C25 S1 125.45(16)

loop_
_geom_bond_atom_site_label_1
_geom_bond_atom_site_label_2
_geom_bond_distance
S1 C25 1.753(2)
S1 C5 1.8362(18)
F1 C14 1.356(2)
O1 C3 1.191(3)
O2 C3 1.328(2)
O2 C2 1.454(3)
O3 C19 1.205(2)
O4 C18 1.228(2)
N1 C9 1.458(2)
N1 C10 1.465(2)
N1 C11 1.467(2)
N2 C18 1.348(2)
N2 C17 1.402(3)
N2 H2 0.87(3)
C1 C2 1.474(4)
C1 H1A 0.9600
C1 H1B 0.9600
C1 H1C 0.9600
C2 H2A 0.9700
C2 H2B 0.9700
C3 C4 1.501(3)
C4 C11 1.533(2)
C4 C5 1.552(3)
C4 H4 0.9800
C5 C19 1.547(2)
C5 C10 1.555(3)
C6 C10 1.513(3)
C6 C7 1.523(3)
C6 H6A 0.9700
C6 H6B 0.9700
C7 C8 1.520(3)
C7 H7A 0.9700
C7 H7B 0.9700
C8 C9 1.515(3)
C8 H8A 0.9700
C8 H8B 0.9700
C9 H9A 0.9700
C9 H9B 0.9700
C10 H10 0.9800
C11 C12 1.508(3)
C11 C18 1.554(2)
C12 C13 1.380(3)
C12 C17 1.390(3)
C13 C14 1.380(3)
C13 H13 0.9300
C14 C15 1.365(3)
C15 C16 1.387(3)
C15 H15 0.9300
C16 C17 1.373(3)
C16 H16 0.9300
C19 C20 1.457(3)
C20 C21 1.389(3)
C20 C25 1.391(3)
C21 C22 1.365(3)
C21 H21 0.9300
C22 C23 1.391(4)
C22 H22 0.9300
C23 C24 1.374(3)
C23 H23 0.9300
C24 C25 1.391(3)
C24 H24 0.9300

loop_
_geom_hbond_atom_site_label_D
_geom_hbond_atom_site_label_H
_geom_hbond_atom_site_label_A
_geom_hbond_site_symmetry_A
_geom_hbond_distance_DH
_geom_hbond_distance_HA
_geom_hbond_distance_DA
_geom_hbond_angle_DHA
N2 H2 O4 3_676 0.87(3) 1.96(3) 2.834(2) 179(2)
C1 H1A O1 2_645 0.96 2.50 3.401(4) 156

loop_
_geom_torsion_atom_site_label_1
_geom_torsion_atom_site_label_2
_geom_torsion_atom_site_label_3
_geom_torsion_atom_site_label_4
_geom_torsion
C3 O2 C2 C1 165.9(3)
C2 O2 C3 O1 5.0(4)
C2 O2 C3 C4 -174.5(2)
O1 C3 C4 C11 7.5(3)
O2 C3 C4 C11 -172.97(16)
O1 C3 C4 C5 -117.2(2)
O2 C3 C4 C5 62.3(2)
C3 C4 C5 C19 -94.74(18)
C11 C4 C5 C19 134.87(15)
C3 C4 C5 C10 144.15(16)
C11 C4 C5 C10 13.77(18)
C3 C4 C5 S1 25.0(2)
C11 C4 C5 S1 -105.36(15)
C25 S1 C5 C19 -1.52(14)
C25 S1 C5 C4 -123.05(14)
C25 S1 C5 C10 121.20(13)
C10 C6 C7 C8 54.8(3)
C6 C7 C8 C9 -51.8(3)
C10 N1 C9 C8 -58.9(2)
C11 N1 C9 C8 177.59(17)
C7 C8 C9 N1 52.5(3)
C9 N1 C10 C6 64.7(2)
C11 N1 C10 C6 -166.38(16)
C9 N1 C10 C5 -167.21(16)
C11 N1 C10 C5 -38.31(17)
C7 C6 C10 N1 -61.1(2)
C7 C6 C10 C5 179.72(18)
C19 C5 C10 N1 -104.87(17)
C4 C5 C10 N1 13.58(17)
S1 C5 C10 N1 136.76(13)
C19 C5 C10 C6 17.4(2)
C4 C5 C10 C6 135.84(18)
S1 C5 C10 C6 -100.99(18)
C9 N1 C11 C12 -63.7(2)
C10 N1 C11 C12 170.60(15)
C9 N1 C11 C4 171.82(16)
C10 N1 C11 C4 46.10(17)
C9 N1 C11 C18 50.2(2)
C10 N1 C11 C18 -75.51(17)
C3 C4 C11 N1 -164.31(16)
C5 C4 C11 N1 -35.55(17)
C3 C4 C11 C12 73.4(2)
C5 C4 C11 C12 -157.80(15)
C3 C4 C11 C18 -44.7(2)
C5 C4 C11 C18 84.10(18)
N1 C11 C12 C13 -62.1(3)
C4 C11 C12 C13 52.5(3)
C18 C11 C12 C13 177.7(2)
N1 C11 C12 C17 117.10(18)
C4 C11 C12 C17 -128.26(18)
C18 C11 C12 C17 -3.1(2)
C17 C12 C13 C14 0.4(3)
C11 C12 C13 C14 179.6(2)
C12 C13 C14 F1 179.32(19)
C12 C13 C14 C15 -0.8(3)
F1 C14 C15 C16 -179.5(2)
C13 C14 C15 C16 0.6(4)
C14 C15 C16 C17 0.0(4)
C15 C16 C17 C12 -0.3(3)
C15 C16 C17 N2 179.6(2)
C13 C12 C17 C16 0.1(3)
C11 C12 C17 C16 -179.2(2)
C13 C12 C17 N2 -179.83(18)
C11 C12 C17 N2 0.8(2)
C18 N2 C17 C16 -177.7(2)
C18 N2 C17 C12 2.3(2)
C17 N2 C18 O4 -179.8(2)
C17 N2 C18 C11 -4.3(2)
N1 C11 C18 O4 58.7(3)
C12 C11 C18 O4 179.9(2)
C4 C11 C18 O4 -53.7(3)
N1 C11 C18 N2 -116.76(18)
C12 C11 C18 N2 4.4(2)
C4 C11 C18 N2 130.83(18)
C4 C5 C19 O3 -49.5(3)
C10 C5 C19 O3 65.3(2)
S1 C5 C19 O3 -174.61(17)
C4 C5 C19 C20 128.87(17)
C10 C5 C19 C20 -116.35(18)
S1 C5 C19 C20 3.7(2)
O3 C19 C20 C21 -4.7(4)
C5 C19 C20 C21 177.0(2)
O3 C19 C20 C25 173.4(2)
C5 C19 C20 C25 -4.8(2)
C25 C20 C21 C22 -1.3(3)
C19 C20 C21 C22 176.8(2)
C20 C21 C22 C23 -0.4(4)
C21 C22 C23 C24 1.5(4)
C22 C23 C24 C25 -0.9(4)
C21 C20 C25 C24 1.9(3)
C19 C20 C25 C24 -176.41(19)
C21 C20 C25 S1 -178.07(17)
C19 C20 C25 S1 3.6(2)
C23 C24 C25 C20 -0.8(3)
C23 C24 C25 S1 179.14(19)
C5 S1 C25 C20 -1.11(17)
C5 S1 C25 C24 179.0(2)
